data_7100662
loop_
_publ_author_name
'Evans, P. Andrew'
'Lai, Kwong Wah'
'Zhang, Hai-Ren'
'Huffman, John C.'

_publ_section_title
;
Regioselective and enantiospecific rhodium-catalyzed allylic amination with
thymine: synthesis of a new conformationally rigid nucleoside
;
_journal_name_full 'Chemical Communications'
_journal_paper_doi 10.1039/b513083b
_journal_year 2006
_chemical_formula_sum 'C16 H18 N2 O5'
_chemical_formula_weight 318.32
_space_group_IT_number 4
_symmetry_cell_setting monoclinic
_symmetry_space_group_name_Hall 'P 2yb'
_symmetry_space_group_name_H-M 'P 1 21 1'
_cell_angle_alpha 90.00
_cell_angle_beta 98.717(3)
_cell_angle_gamma 90.00
_cell_formula_units_Z 2
_cell_length_a 6.2583(7)
_cell_length_b 7.3007(8)
_cell_length_c 16.5882(16)
_cell_measurement_temperature 118(2)
_cell_volume 749.16(14)
_diffrn_ambient_temperature 118(2)
_exptl_crystal_density_diffrn 1.411
_cod_depositor_comments
;
The following automatic conversions were performed:
'_symmetry_cell_setting' value 'Monoclinic' changed to 'monoclinic'
according to '/home/saulius/struct/CIF-dictionaries/cif_core.dic'
dictionary named 'cif_core.dic' version 2.4.1 from 2010-06-29.

Automatic conversion script
Id: cif_fix_enum 1527 2010-12-29 10:47:43Z saulius 
;
_cod_original_sg_symbol_H-M 'P 21'
_cod_database_code 7100662

loop_
_symmetry_equiv_pos_as_xyz
'x, y, z'
'-x, y+1/2, -z'

loop_
_atom_site_label
_atom_site_type_symbol
_atom_site_fract_x
_atom_site_fract_y
_atom_site_fract_z
_atom_site_U_iso_or_equiv
_atom_site_adp_type
_atom_site_occupancy
_atom_site_symmetry_multiplicity
_atom_site_calc_flag
_atom_site_refinement_flags
_atom_site_disorder_assembly
_atom_site_disorder_group
C1 C 0.1757(4) 0.6410(4) 0.00360(14) 0.0367(6) Uani 1 1 d . . .
H1 H 0.685(3) 0.731(4) 0.0684(13) 0.025(6) Uiso 1 1 d . . .
C2 C 0.1850(4) 0.6327(5) -0.07953(14) 0.0476(7) Uani 1 1 d . . .
C3 C 0.3786(4) 0.6642(4) -0.10757(14) 0.0426(7) Uani 1 1 d . . .
C4 C 0.5628(4) 0.7014(4) -0.05384(14) 0.0355(6) Uani 1 1 d . . .
C5 C 0.5553(3) 0.7103(3) 0.02921(13) 0.0306(5) Uani 1 1 d . . .
C6 C 0.3609(3) 0.6806(3) 0.05785(12) 0.0254(5) Uani 1 1 d . . .
C7 C 0.3601(3) 0.6870(3) 0.14753(12) 0.0231(4) Uani 1 1 d . . .
O8 O 0.5146(2) 0.7188(3) 0.19793(9) 0.0340(4) Uani 1 1 d . . .
O9 O 0.1620(2) 0.6507(2) 0.16627(8) 0.0232(3) Uani 1 1 d . . .
C10 C 0.1440(3) 0.6285(3) 0.25120(11) 0.0200(4) Uani 1 1 d . . .
C11 C 0.0548(3) 0.7972(3) 0.28839(12) 0.0222(4) Uani 1 1 d . . .
C12 C -0.0424(3) 0.7156(3) 0.35983(12) 0.0200(4) Uani 1 1 d . . .
C13 C -0.2173(3) 0.8310(3) 0.39001(12) 0.0230(4) Uani 1 1 d . . .
C14 C -0.1214(4) 0.9896(3) 0.44350(13) 0.0281(5) Uani 1 1 d . . .
C15 C -0.3583(3) 0.7127(3) 0.43563(13) 0.0282(5) Uani 1 1 d . . .
O16 O -0.4512(4) 0.7695(3) 0.48983(12) 0.0563(6) Uani 1 1 d . . .
N17 N -0.3883(3) 0.5358(3) 0.41008(10) 0.0242(4) Uani 1 1 d . . .
C18 C -0.2962(3) 0.4540(3) 0.34710(12) 0.0201(4) Uani 1 1 d . . .
O19 O -0.3728(2) 0.3096(2) 0.31656(8) 0.0241(3) Uani 1 1 d . . .
N20 N -0.1273(3) 0.5396(2) 0.32537(9) 0.0196(3) Uani 1 1 d . . .
C21 C -0.0214(3) 0.4761(3) 0.25732(12) 0.0204(4) Uani 1 1 d . . .
C22 C 0.0837(3) 0.2886(3) 0.27386(15) 0.0305(5) Uani 1 1 d . . .
O23 O 0.2026(5) 0.2663(4) 0.34325(16) 0.0226(7) Uani 0.530(4) 1 d P . .
H24 H 0.033(4) 0.613(4) 0.0226(14) 0.038(7) Uiso 1 1 d . . .
H25 H 0.055(4) 0.603(4) -0.1169(15) 0.039(7) Uiso 1 1 d . . .
H26 H 0.380(4) 0.655(4) -0.1652(15) 0.039(7) Uiso 1 1 d . . .
H27 H 0.701(3) 0.724(3) -0.0714(13) 0.022(5) Uiso 1 1 d . . .
H28 H 0.287(3) 0.598(3) 0.2800(12) 0.013(5) Uiso 1 1 d . . .
H29 H 0.164(4) 0.898(3) 0.3068(13) 0.026(6) Uiso 1 1 d . . .
H30 H -0.061(4) 0.860(3) 0.2491(13) 0.021(5) Uiso 1 1 d . . .
H31 H 0.077(4) 0.694(3) 0.4039(13) 0.023(6) Uiso 1 1 d . . .
H32 H -0.320(4) 0.871(4) 0.3410(15) 0.030(6) Uiso 1 1 d . . .
H33 H -0.242(4) 1.069(4) 0.4586(14) 0.035(7) Uiso 1 1 d . . .
H34 H -0.032(4) 0.936(4) 0.4939(17) 0.040(7) Uiso 1 1 d . . .
H35 H -0.022(4) 1.070(4) 0.4122(15) 0.038(7) Uiso 1 1 d . . .
H36 H -0.472(4) 0.463(4) 0.4358(14) 0.027(6) Uiso 1 1 d . . .
H37 H -0.130(3) 0.474(3) 0.2078(11) 0.007(4) Uiso 1 1 d . . .
H38 H -0.022(4) 0.200(4) 0.2735(14) 0.029(6) Uiso 1 1 d . . .
H40 H 0.309(9) 0.265(8) 0.336(3) 0.042(17) Uiso 0.530(4) 1 d P . .
O23A O 0.2284(5) 0.2458(5) 0.22627(19) 0.0281(9) Uani 0.470(4) 1 d P . .
H40A H 0.336(8) 0.261(8) 0.248(3) 0.023(14) Uiso 0.470(4) 1 d P . .

loop_
_atom_site_aniso_label
_atom_site_aniso_U_11
_atom_site_aniso_U_22
_atom_site_aniso_U_33
_atom_site_aniso_U_23
_atom_site_aniso_U_13
_atom_site_aniso_U_12
C1 0.0276(11) 0.0584(16) 0.0253(11) 0.0002(12) 0.0080(9) 0.0080(11)
C2 0.0360(12) 0.085(2) 0.0213(12) -0.0014(14) 0.0017(10) 0.0132(14)
C3 0.0461(13) 0.0643(19) 0.0200(11) 0.0084(12) 0.0133(10) 0.0204(14)
C4 0.0359(11) 0.0460(14) 0.0286(12) 0.0093(11) 0.0172(9) 0.0089(11)
C5 0.0291(10) 0.0378(13) 0.0265(11) 0.0052(10) 0.0086(9) 0.0039(10)
C6 0.0282(9) 0.0291(12) 0.0204(10) 0.0042(9) 0.0081(8) 0.0055(9)
C7 0.0241(9) 0.0239(10) 0.0225(10) 0.0030(9) 0.0068(8) 0.0014(8)
O8 0.0259(7) 0.0533(11) 0.0231(8) 0.0012(8) 0.0053(6) -0.0089(8)
O9 0.0222(6) 0.0331(8) 0.0152(7) 0.0027(6) 0.0062(5) 0.0000(6)
C10 0.0201(9) 0.0255(10) 0.0149(9) 0.0009(8) 0.0043(7) -0.0014(8)
C11 0.0236(9) 0.0237(11) 0.0201(10) 0.0020(9) 0.0061(7) -0.0022(9)
C12 0.0215(8) 0.0211(9) 0.0177(9) -0.0007(8) 0.0037(7) -0.0035(8)
C13 0.0268(9) 0.0251(10) 0.0180(9) -0.0007(9) 0.0062(8) -0.0018(9)
C14 0.0376(11) 0.0251(10) 0.0224(11) -0.0047(10) 0.0074(9) -0.0022(10)
C15 0.0328(10) 0.0278(11) 0.0264(11) -0.0017(9) 0.0127(9) -0.0028(9)
O16 0.0890(14) 0.0365(11) 0.0582(11) -0.0153(9) 0.0587(11) -0.0147(10)
N17 0.0259(8) 0.0281(10) 0.0208(9) 0.0007(8) 0.0103(7) -0.0052(8)
C18 0.0192(9) 0.0232(10) 0.0178(10) 0.0016(8) 0.0023(7) -0.0010(8)
O19 0.0229(6) 0.0263(8) 0.0237(7) -0.0024(6) 0.0054(5) -0.0047(6)
N20 0.0214(7) 0.0206(8) 0.0178(8) -0.0013(7) 0.0057(6) -0.0009(7)
C21 0.0217(9) 0.0229(10) 0.0172(9) -0.0017(8) 0.0050(7) -0.0007(8)
C22 0.0254(10) 0.0217(11) 0.0469(14) 0.0021(10) 0.0135(9) -0.0004(9)
O23 0.0187(14) 0.0290(15) 0.0202(14) 0.0034(12) 0.0036(10) -0.0029(11)
O23A 0.0210(17) 0.039(2) 0.0242(17) -0.0110(15) 0.0020(13) 0.0001(15)

loop_
_geom_bond_atom_site_label_1
_geom_bond_atom_site_label_2
_geom_bond_distance
_geom_bond_site_symmetry_2
_geom_bond_publ_flag
C1 C6 1.386(3) . ?
C1 C2 1.390(3) . ?
C1 H24 1.01(3) . ?
C2 C3 1.382(3) . ?
C2 H25 0.97(3) . ?
C3 C4 1.373(4) . ?
C3 H26 0.96(2) . ?
C4 C5 1.387(3) . ?
C4 H27 0.97(2) . ?
C5 C6 1.389(3) . ?
C5 H1 0.97(2) . ?
C6 C7 1.489(3) . ?
C7 O8 1.201(2) . ?
C7 O9 1.349(2) . ?
O9 C10 1.440(2) . ?
C10 C11 1.521(3) . ?
C10 C21 1.533(3) . ?
C10 H28 0.97(2) . ?
C11 C12 1.532(3) . ?
C11 H29 1.02(2) . ?
C11 H30 1.01(2) . ?
C12 N20 1.473(3) . ?
C12 C13 1.525(3) . ?
C12 H31 0.97(2) . ?
C13 C15 1.516(3) . ?
C13 C14 1.525(3) . ?
C13 H32 1.00(2) . ?
C14 H33 1.02(3) . ?
C14 H34 1.01(3) . ?
C14 H35 1.05(3) . ?
C15 O16 1.215(3) . ?
C15 N17 1.363(3) . ?
N17 C18 1.401(3) . ?
N17 H36 0.90(3) . ?
C18 O19 1.235(2) . ?
C18 N20 1.324(2) . ?
N20 C21 1.468(3) . ?
C21 C22 1.525(3) . ?
C21 H37 0.984(18) . ?
C22 O23 1.283(4) . ?
C22 O23A 1.326(4) . ?
C22 H38 0.93(3) . ?
O23 H40 0.69(6) . ?
O23A H40A 0.72(5) . ?
